data_4071542
loop_
_publ_author_name
'Gatard, Sylvain'
'Chen, Chun-Hsing'
'Foxman, Bruce M.'
'Ozerov, Oleg V.'

_publ_section_title
;
 Oxidative Addition Reactions of Silyl Halides with the (PNP)Rh Fragment
;
_journal_issue 23
_journal_name_full Organometallics
_journal_page_first 6257
_journal_paper_doi 10.1021/om800216h
_journal_volume 27
_journal_year 2008
_chemical_formula_moiety 'C28.00 H47 Cl1.00 N1 P2 Rh1 Si1'
_chemical_formula_sum 'C28 H47 Cl N P2 Rh Si'
_chemical_formula_weight 626.08
_space_group_IT_number 15
_symmetry_cell_setting monoclinic
_symmetry_space_group_name_Hall '-C 2yc'
_symmetry_space_group_name_H-M 'C 1 2/c 1'
_atom_sites_solution_hydrogens geom
_atom_sites_solution_primary direct
_audit_creation_date 07-12-16
_audit_creation_method CRYSTALS_ver_12.85
_cell_angle_alpha 90
_cell_angle_beta 111.2050(10)
_cell_angle_gamma 90
_cell_formula_units_Z 8
_cell_length_a 30.0033(8)
_cell_length_b 11.4958(3)
_cell_length_c 18.8240(5)
_cell_measurement_reflns_used 9982
_cell_measurement_temperature 120
_cell_measurement_theta_max 30
_cell_measurement_theta_min 2
_cell_volume 6053.0(3)
_computing_cell_refinement 'Apex2 (Bruker AXS, 2006)'
_computing_data_collection 'Apex2 (Bruker AXS, 2006)'
_computing_data_reduction 'Apex2 (Bruker AXS, 2006)'
_computing_molecular_graphics 'CAMERON (Watkin et al., 1996)'
_computing_publication_material 'CRYSTALS (Betteridge et al., 2003)'
_computing_structure_refinement 'CRYSTALS (Betteridge et al., 2003)'
_computing_structure_solution 'SIR92 (Altomare et al., 1994)'
_diffrn_ambient_temperature 120
_diffrn_measured_fraction_theta_full 0.995
_diffrn_measured_fraction_theta_max 0.989
_diffrn_measurement_device 'Bruker Kappa Apex2'
_diffrn_measurement_device_type Area
_diffrn_measurement_method '\f & \w scans'
_diffrn_radiation_monochromator graphite
_diffrn_radiation_type 'Mo K\a'
_diffrn_radiation_wavelength 0.71073
_diffrn_reflns_av_R_equivalents 0.039
_diffrn_reflns_limit_h_max 42
_diffrn_reflns_limit_h_min -42
_diffrn_reflns_limit_k_max 16
_diffrn_reflns_limit_k_min -15
_diffrn_reflns_limit_l_max 23
_diffrn_reflns_limit_l_min -26
_diffrn_reflns_number 52792
_diffrn_reflns_theta_full 27.349
_diffrn_reflns_theta_max 30.054
_diffrn_reflns_theta_min 1.915
_diffrn_standards_number 0
_exptl_absorpt_coefficient_mu 0.815
_exptl_absorpt_correction_T_max 0.92
_exptl_absorpt_correction_T_min 0.90
_exptl_absorpt_correction_type multi-scan
_exptl_absorpt_process_details 'Apex2 (Bruker AXS, 2006)'
_exptl_crystal_colour orange
_exptl_crystal_density_diffrn 1.374
_exptl_crystal_density_method 'not measured'
_exptl_crystal_description prism
_exptl_crystal_F_000 2624
_exptl_crystal_size_max 0.20
_exptl_crystal_size_mid 0.13
_exptl_crystal_size_min 0.10
_refine_diff_density_max 0.55
_refine_diff_density_min -0.45
_refine_ls_extinction_method None
_refine_ls_goodness_of_fit_ref 0.9732
_refine_ls_hydrogen_treatment mixed
_refine_ls_matrix_type full
_refine_ls_number_parameters 326
_refine_ls_number_reflns 8785
_refine_ls_number_restraints 1
_refine_ls_R_factor_all 0.0340
_refine_ls_R_factor_gt 0.0271
_refine_ls_shift/su_max 0.008658
_refine_ls_structure_factor_coef Fsqd
_refine_ls_weighting_details
;
 Method= Modified Sheldrick 
 w=1/[\s^2^(F^2^) + ( 0.03P)^2^ + 8.73P] 
 ,where P=(max(Fo^2^,0) + 2Fc^2^)/3 
;
_refine_ls_weighting_scheme calc
_refine_ls_wR_factor_all 0.0644
_refine_ls_wR_factor_gt 0.0625
_refine_ls_wR_factor_ref 0.0644
_reflns_limit_h_max 39
_reflns_limit_h_min -42
_reflns_limit_k_max 16
_reflns_limit_k_min 0
_reflns_limit_l_max 26
_reflns_limit_l_min 0
_reflns_number_gt 7553
_reflns_number_total 8785
_reflns_threshold_expression I>2.0\s(I)
_oxford_diffrn_Wilson_B_factor 1.24
_oxford_diffrn_Wilson_scale 59.78
_oxford_refine_ls_r_factor_ref 0.0340
_oxford_refine_ls_scale 0.13482(3)
_oxford_reflns_number_all 8785
_oxford_reflns_threshold_expression_ref I>-10.0\s(I)
_oxford_structure_analysis_title 'OZ093_0m in C2/c'
_cod_data_source_file om800216h_si_002.cif
_cod_data_source_block 15
_cod_depositor_comments
;
The following automatic conversions were performed:

'_symmetry_cell_setting' value 'Monoclinic' changed to 'monoclinic'
according to /home/saulius/struct/CIF-dictionaries/cif_core.dic
dictionary named 'cif_core.dic' version 2.4.1 from
2010-06-29.

'_exptl_absorpt_correction_type' value 'Multi-scan'
changed to 'multi-scan' according to
/home/saulius/struct/CIF-dictionaries/cif_core.dic dictionary named
'cif_core.dic' version 2.4.1 from 2010-06-29.

Automatic conversion script
Id: cif_fix_values 1715 2011-07-08 13:25:40Z adriana 
;
_cod_original_sg_symbol_H-M 'C 1 2/c 1 '
_cod_original_formula_sum 'C28.00 H47 Cl1.00 N1 P2 Rh1 Si1'
_cod_database_code 4071542

loop_
_symmetry_equiv_pos_as_xyz
x,y,z
-x,-y,-z
x+1/2,y+1/2,z
-x+1/2,-y+1/2,-z
-x,y,-z+1/2
x,-y,z+1/2
-x+1/2,y+1/2,-z+1/2
x+1/2,-y+1/2,z+1/2

loop_
_atom_site_label
_atom_site_type_symbol
_atom_site_fract_x
_atom_site_fract_y
_atom_site_fract_z
_atom_site_U_iso_or_equiv
_atom_site_occupancy
_atom_site_adp_type
_atom_site_refinement_flags_posn
_atom_site_refinement_flags_occupancy
Rh1 Rh 0.382701(4) 0.597259(10) 0.325412(7) 0.0140 1.0000 Uani . .
P1 P 0.358835(14) 0.42874(3) 0.25522(2) 0.0151 1.0000 Uani . .
P2 P 0.417071(14) 0.77895(3) 0.35426(2) 0.0153 1.0000 Uani . .
N1 N 0.35260(5) 0.66858(11) 0.21791(7) 0.0159 1.0000 Uani . .
Si1 Si 0.359408(17) 0.56001(4) 0.42467(3) 0.0200 1.0000 Uani . .
Cl1 Cl 0.39024(4) 0.66619(8) 0.52232(5) 0.0330 0.766(4) Uani . P
Cl11 Cl 0.3669(3) 0.3750(8) 0.4609(5) 0.025(2) 0.071(3) Uiso . P
Cl12 Cl 0.2870(3) 0.6012(7) 0.3772(4) 0.0299(14) 0.163(3) Uiso . P
C1 C 0.31477(5) 0.48528(14) 0.16763(9) 0.0163 1.0000 Uani . .
C2 C 0.28010(6) 0.42105(14) 0.11138(10) 0.0185 1.0000 Uani . .
C3 C 0.24475(6) 0.47427(15) 0.05023(9) 0.0188 1.0000 Uani . .
C4 C 0.24445(6) 0.59554(15) 0.04796(9) 0.0200 1.0000 Uani . .
C5 C 0.27907(6) 0.66106(14) 0.10175(9) 0.0187 1.0000 Uani . .
C6 C 0.31614(5) 0.60735(13) 0.16166(9) 0.0156 1.0000 Uani . .
C7 C 0.20699(6) 0.40364(16) -0.00919(10) 0.0244 1.0000 Uani . .
C8 C 0.37387(5) 0.76541(13) 0.19907(9) 0.0153 1.0000 Uani . .
C9 C 0.36784(6) 0.79795(14) 0.12378(9) 0.0177 1.0000 Uani . .
C10 C 0.39073(6) 0.89445(14) 0.10936(10) 0.0191 1.0000 Uani . .
C11 C 0.42138(6) 0.96371(14) 0.16754(10) 0.0194 1.0000 Uani . .
C12 C 0.42946(6) 0.92858(14) 0.24186(10) 0.0188 1.0000 Uani . .
C13 C 0.40673(5) 0.83159(14) 0.25849(9) 0.0166 1.0000 Uani . .
C14 C 0.44423(7) 1.07054(15) 0.14906(11) 0.0256 1.0000 Uani . .
C15 C 0.33460(6) 0.29315(15) 0.28038(10) 0.0221 1.0000 Uani . .
C16 C 0.28473(6) 0.31261(18) 0.28301(12) 0.0302 1.0000 Uani . .
C17 C 0.33541(7) 0.18572(15) 0.23226(12) 0.0296 1.0000 Uani . .
C18 C 0.41008(6) 0.37774(14) 0.23073(10) 0.0186 1.0000 Uani . .
C19 C 0.43114(6) 0.47780(15) 0.19920(10) 0.0220 1.0000 Uani . .
C20 C 0.44785(6) 0.32287(16) 0.30093(10) 0.0242 1.0000 Uani . .
C21 C 0.48252(6) 0.78301(15) 0.40397(10) 0.0203 1.0000 Uani . .
C22 C 0.50623(6) 0.69942(17) 0.36538(11) 0.0262 1.0000 Uani . .
C23 C 0.49665(6) 0.75309(17) 0.48841(10) 0.0272 1.0000 Uani . .
C24 C 0.39220(6) 0.89369(14) 0.39830(10) 0.0212 1.0000 Uani . .
C25 C 0.33907(7) 0.90607(17) 0.35047(12) 0.0300 1.0000 Uani . .
C26 C 0.41768(7) 1.01069(16) 0.41002(12) 0.0290 1.0000 Uani . .
C27 C 0.36375(9) 0.4147(3) 0.47102(14) 0.0274 0.930(3) Uani . P
C28 C 0.29390(19) 0.6062(5) 0.3938(3) 0.0351 0.837(3) Uani . P
C29 C 0.3825(9) 0.638(2) 0.5112(13) 0.089(11) 0.233(4) Uiso . P
H1 H 0.4151(7) 0.5418(18) 0.3977(12) 0.027(5) 1.0000 Uiso . .
H21 H 0.2807 0.3385 0.1149 0.0222 1.0000 Uiso R .
H41 H 0.2198 0.6341 0.0082 0.0231 1.0000 Uiso R .
H51 H 0.2779 0.7438 0.0987 0.0196 1.0000 Uiso R .
H71 H 0.1971 0.4433 -0.0568 0.0606 1.0000 Uiso R .
H72 H 0.2196 0.3297 -0.0146 0.0414 1.0000 Uiso R .
H73 H 0.1801 0.3931 0.0056 0.0728 1.0000 Uiso R .
H91 H 0.3478 0.7520 0.0822 0.0243 1.0000 Uiso R .
H101 H 0.3854 0.9143 0.0578 0.0239 1.0000 Uiso R .
H121 H 0.4513 0.9719 0.2829 0.0285 1.0000 Uiso R .
H141 H 0.4745 1.0843 0.1883 0.0450 1.0000 Uiso R .
H142 H 0.4489 1.0604 0.1020 0.0544 1.0000 Uiso R .
H143 H 0.4243 1.1367 0.1451 0.0447 1.0000 Uiso R .
H151 H 0.3548 0.2751 0.3311 0.0257 1.0000 Uiso R .
H161 H 0.2732 0.2419 0.2961 0.0370 1.0000 Uiso R .
H162 H 0.2864 0.3702 0.3202 0.0370 1.0000 Uiso R .
H163 H 0.2636 0.3380 0.2345 0.0370 1.0000 Uiso R .
H171 H 0.3223 0.1202 0.2490 0.0395 1.0000 Uiso R .
H172 H 0.3673 0.1687 0.2370 0.0397 1.0000 Uiso R .
H173 H 0.3168 0.2005 0.1801 0.0414 1.0000 Uiso R .
H181 H 0.3988 0.3198 0.1921 0.0237 1.0000 Uiso R .
H191 H 0.4573 0.4498 0.1871 0.0271 1.0000 Uiso R .
H192 H 0.4418 0.5375 0.2364 0.0271 1.0000 Uiso R .
H193 H 0.4073 0.5079 0.1546 0.0271 1.0000 Uiso R .
H201 H 0.4742 0.2962 0.2888 0.0281 1.0000 Uiso R .
H202 H 0.4588 0.3787 0.3409 0.0284 1.0000 Uiso R .
H203 H 0.4343 0.2585 0.3182 0.0271 1.0000 Uiso R .
H211 H 0.4932 0.8603 0.3999 0.0206 1.0000 Uiso R .
H221 H 0.5400 0.7015 0.3905 0.0319 1.0000 Uiso R .
H222 H 0.4985 0.7209 0.3132 0.0305 1.0000 Uiso R .
H223 H 0.4951 0.6222 0.3673 0.0331 1.0000 Uiso R .
H231 H 0.5305 0.7557 0.5128 0.0318 1.0000 Uiso R .
H232 H 0.4826 0.8067 0.5125 0.0312 1.0000 Uiso R .
H233 H 0.4859 0.6764 0.4935 0.0346 1.0000 Uiso R .
H241 H 0.3945 0.8663 0.4471 0.0270 1.0000 Uiso R .
H251 H 0.3250 0.9642 0.3713 0.0390 1.0000 Uiso R .
H252 H 0.3353 0.9273 0.2995 0.0344 1.0000 Uiso R .
H253 H 0.3232 0.8338 0.3491 0.0355 1.0000 Uiso R .
H261 H 0.4025 1.0636 0.4328 0.0368 1.0000 Uiso R .
H262 H 0.4501 1.0009 0.4425 0.0368 1.0000 Uiso R .
H263 H 0.4163 1.0404 0.3622 0.0368 1.0000 Uiso R .
H281 H 0.2825 0.5921 0.4340 0.0448 0.837(3) Uiso R P
H282 H 0.2914 0.6869 0.3820 0.0448 0.837(3) Uiso R P
H283 H 0.2752 0.5632 0.3501 0.0448 0.837(3) Uiso R P
H271 H 0.3519 0.4198 0.5114 0.0341 0.930(3) Uiso R P
H272 H 0.3962 0.3904 0.4907 0.0341 0.930(3) Uiso R P
H273 H 0.3453 0.3598 0.4344 0.0341 0.930(3) Uiso R P
H291 H 0.3683 0.6086 0.5451 0.1076 0.233(4) Uiso R P
H292 H 0.4161 0.6291 0.5328 0.1076 0.233(4) Uiso R P
H293 H 0.3745 0.7173 0.5006 0.1076 0.233(4) Uiso R P

loop_
_atom_site_aniso_label
_atom_site_aniso_U_11
_atom_site_aniso_U_22
_atom_site_aniso_U_33
_atom_site_aniso_U_23
_atom_site_aniso_U_13
_atom_site_aniso_U_12
Rh1 0.01519(6) 0.01518(6) 0.01131(6) 0.00200(4) 0.00437(4) -0.00032(4)
P1 0.01482(17) 0.01516(18) 0.01411(19) 0.00250(14) 0.00390(14) 0.00002(14)
P2 0.01697(18) 0.01628(18) 0.01237(18) 0.00052(14) 0.00489(15) -0.00084(14)
N1 0.0174(6) 0.0160(6) 0.0123(6) 0.0023(5) 0.0031(5) -0.0014(5)
Si1 0.0236(2) 0.0219(2) 0.0166(2) 0.00440(17) 0.00999(18) 0.00183(17)
Cl1 0.0583(5) 0.0273(4) 0.0175(3) -0.0006(3) 0.0184(3) -0.0044(3)
C1 0.0147(7) 0.0188(7) 0.0149(7) 0.0024(6) 0.0047(6) 0.0014(5)
C2 0.0181(7) 0.0190(7) 0.0183(8) 0.0011(6) 0.0064(6) -0.0003(6)
C3 0.0166(7) 0.0242(8) 0.0153(7) 0.0015(6) 0.0054(6) -0.0011(6)
C4 0.0171(7) 0.0255(8) 0.0154(7) 0.0056(6) 0.0036(6) 0.0011(6)
C5 0.0201(7) 0.0187(7) 0.0172(8) 0.0041(6) 0.0067(6) 0.0015(6)
C6 0.0161(7) 0.0173(7) 0.0141(7) 0.0018(6) 0.0063(6) -0.0002(5)
C7 0.0202(8) 0.0282(9) 0.0205(8) -0.0012(7) 0.0021(6) -0.0037(7)
C8 0.0168(7) 0.0146(7) 0.0150(7) 0.0011(5) 0.0064(6) 0.0012(5)
C9 0.0192(7) 0.0193(7) 0.0144(7) 0.0006(6) 0.0058(6) 0.0007(6)
C10 0.0218(7) 0.0215(8) 0.0156(7) 0.0052(6) 0.0089(6) 0.0027(6)
C11 0.0215(7) 0.0175(7) 0.0217(8) 0.0042(6) 0.0107(6) 0.0011(6)
C12 0.0211(7) 0.0168(7) 0.0191(8) -0.0003(6) 0.0079(6) -0.0014(6)
C13 0.0185(7) 0.0169(7) 0.0149(7) 0.0011(6) 0.0067(6) -0.0007(6)
C14 0.0318(9) 0.0203(8) 0.0261(9) 0.0054(7) 0.0123(8) -0.0034(7)
C15 0.0221(8) 0.0207(8) 0.0206(8) 0.0058(6) 0.0043(6) -0.0038(6)
C16 0.0249(9) 0.0361(10) 0.0305(10) 0.0032(8) 0.0112(8) -0.0094(8)
C17 0.0329(9) 0.0174(8) 0.0315(10) 0.0032(7) 0.0033(8) -0.0028(7)
C18 0.0180(7) 0.0193(7) 0.0184(8) -0.0002(6) 0.0064(6) 0.0016(6)
C19 0.0195(7) 0.0257(8) 0.0220(8) 0.0004(7) 0.0092(7) -0.0003(6)
C20 0.0196(8) 0.0264(9) 0.0254(9) 0.0040(7) 0.0070(7) 0.0050(6)
C21 0.0181(7) 0.0220(8) 0.0184(8) -0.0014(6) 0.0038(6) -0.0036(6)
C22 0.0192(8) 0.0332(9) 0.0259(9) -0.0004(7) 0.0076(7) 0.0014(7)
C23 0.0236(8) 0.0348(10) 0.0176(8) -0.0002(7) 0.0009(7) -0.0005(7)
C24 0.0283(8) 0.0207(8) 0.0173(8) 0.0011(6) 0.0113(7) 0.0019(6)
C25 0.0272(9) 0.0269(9) 0.0391(11) 0.0048(8) 0.0160(8) 0.0075(7)
C26 0.0386(10) 0.0211(8) 0.0298(10) -0.0053(7) 0.0153(8) -0.0012(7)
C27 0.0423(13) 0.0231(12) 0.0193(10) 0.0058(9) 0.0141(9) 0.0018(10)
C28 0.034(2) 0.048(2) 0.033(3) 0.009(2) 0.024(2) 0.0056(16)

loop_
_atom_type_symbol
_atom_type_scat_dispersion_real
_atom_type_scat_dispersion_imag
_atom_type_scat_Cromer_Mann_a1
_atom_type_scat_Cromer_Mann_b1
_atom_type_scat_Cromer_Mann_a2
_atom_type_scat_Cromer_Mann_b2
_atom_type_scat_Cromer_Mann_a3
_atom_type_scat_Cromer_Mann_b3
_atom_type_scat_Cromer_Mann_a4
_atom_type_scat_Cromer_Mann_b4
_atom_type_scat_Cromer_Mann_c
_atom_type_scat_source
C 0.0033 0.0016 2.3100 20.8439 1.0200 10.2075 1.5886 0.5687 0.8650 51.6512 0.2156 'International Tables Vol C 4.2.6.8 and 6.1.1.4'
H 0.0000 0.0000 0.4930 10.5109 0.3229 26.1257 0.1402 3.1424 0.0408 57.7998 0.0030 'International Tables Vol C 4.2.6.8 and 6.1.1.4'
N 0.0061 0.0033 12.2126 0.0057 3.1322 9.8933 2.0125 28.9975 1.1663 0.5826 -11.5290 'International Tables Vol C 4.2.6.8 and 6.1.1.4'
Si 0.0817 0.0704 6.2915 2.4386 3.0353 32.3337 1.9891 0.6785 1.5410 81.6937 1.1407 'International Tables Vol C 4.2.6.8 and 6.1.1.4'
P 0.1023 0.0942 6.4345 1.9067 4.1791 27.1570 1.7800 0.5260 1.4908 68.1645 1.1149 'International Tables Vol C 4.2.6.8 and 6.1.1.4'
Cl 0.1484 0.1585 11.4604 0.0104 7.1964 1.1662 6.2556 18.5194 1.6455 47.7784 -9.5574 'International Tables Vol C 4.2.6.8 and 6.1.1.4'
Rh -1.1178 0.9187 19.2957 0.7515 14.3501 8.2176 4.7343 25.8749 1.2892 98.6062 5.3280 'International Tables Vol C 4.2.6.8 and 6.1.1.4'

loop_
_geom_angle_atom_site_label_1
_geom_angle_atom_site_label_2
_geom_angle_atom_site_label_3
_geom_angle
_geom_angle_publ_flag
P1 Rh1 P2 156.195(16) yes
P1 Rh1 N1 80.62(4) yes
P2 Rh1 N1 82.58(4) yes
P1 Rh1 Si1 100.928(17) yes
P2 Rh1 Si1 102.866(17) yes
N1 Rh1 Si1 136.83(4) yes
P1 Rh1 H1 97.3(8) no
P2 Rh1 H1 94.8(8) no
N1 Rh1 H1 165.7(8) no
Si1 Rh1 H1 57.4(8) no
Rh1 P1 C1 101.08(5) yes
Rh1 P1 C15 128.98(6) yes
C1 P1 C15 107.96(7) yes
Rh1 P1 C18 107.12(5) yes
C1 P1 C18 106.49(7) yes
C15 P1 C18 103.60(8) yes
Rh1 P2 C13 99.59(5) yes
Rh1 P2 C21 116.46(6) yes
C13 P2 C21 105.25(7) yes
Rh1 P2 C24 122.15(6) yes
C13 P2 C24 104.76(8) yes
C21 P2 C24 106.39(8) yes
Rh1 N1 C6 119.01(10) yes
Rh1 N1 C8 119.30(10) yes
C6 N1 C8 120.83(13) yes
Rh1 Si1 Cl1 116.06(3) yes
Rh1 Si1 Cl11 114.1(2) yes
Cl1 Si1 Cl11 108.8(2) yes
Rh1 Si1 Cl12 100.9(2) yes
Cl1 Si1 Cl12 107.6(2) yes
Cl11 Si1 Cl12 108.9(3) yes
Rh1 Si1 C27 124.44(10) yes
Cl1 Si1 C27 100.10(9) yes
Cl12 Si1 C27 106.8(2) yes
Rh1 Si1 C28 106.72(15) yes
Cl1 Si1 C28 100.45(18) yes
Cl11 Si1 C28 109.8(3) yes
C27 Si1 C28 106.31(19) yes
Rh1 Si1 C29 122.1(8) yes
Cl11 Si1 C29 103.9(8) yes
Cl12 Si1 C29 106.4(8) yes
C27 Si1 C29 94.8(8) yes
C28 Si1 C29 99.0(8) yes
P1 C1 C2 126.56(12) yes
P1 C1 C6 113.28(12) yes
C2 C1 C6 120.06(14) yes
C1 C2 C3 121.99(15) yes
C1 C2 H21 119.0 no
C3 C2 H21 119.0 no
C2 C3 C4 117.31(15) yes
C2 C3 C7 121.28(15) yes
C4 C3 C7 121.35(15) yes
C3 C4 C5 121.83(15) yes
C3 C4 H41 119.0 no
C5 C4 H41 119.1 no
C4 C5 C6 120.95(15) yes
C4 C5 H51 119.9 no
C6 C5 H51 119.2 no
C1 C6 C5 117.59(14) yes
C1 C6 N1 118.40(14) yes
C5 C6 N1 123.90(14) yes
C3 C7 H71 109.6 no
C3 C7 H72 109.9 no
H71 C7 H72 109.1 no
C3 C7 H73 109.9 no
H71 C7 H73 109.1 no
H72 C7 H73 109.3 no
N1 C8 C9 124.30(14) yes
N1 C8 C13 118.76(14) yes
C9 C8 C13 116.75(14) yes
C8 C9 C10 121.14(15) yes
C8 C9 H91 119.3 no
C10 C9 H91 119.5 no
C9 C10 C11 122.45(15) yes
C9 C10 H101 118.6 no
C11 C10 H101 118.9 no
C10 C11 C12 116.69(15) yes
C10 C11 C14 120.59(15) yes
C12 C11 C14 122.72(16) yes
C11 C12 C13 122.30(15) yes
C11 C12 H121 118.8 no
C13 C12 H121 118.9 no
P2 C13 C8 115.13(11) yes
P2 C13 C12 124.35(12) yes
C8 C13 C12 120.51(15) yes
C11 C14 H141 109.9 no
C11 C14 H142 110.3 no
H141 C14 H142 108.9 no
C11 C14 H143 110.0 no
H141 C14 H143 108.8 no
H142 C14 H143 108.8 no
P1 C15 C16 111.34(12) yes
P1 C15 C17 115.73(13) yes
C16 C15 C17 111.13(15) yes
P1 C15 H151 105.9 no
C16 C15 H151 106.0 no
C17 C15 H151 106.0 no
C15 C16 H161 109.6 no
C15 C16 H162 109.5 no
H161 C16 H162 109.4 no
C15 C16 H163 109.5 no
H161 C16 H163 109.5 no
H162 C16 H163 109.4 no
C15 C17 H171 110.1 no
C15 C17 H172 109.9 no
H171 C17 H172 109.2 no
C15 C17 H173 109.6 no
H171 C17 H173 108.8 no
H172 C17 H173 109.3 no
P1 C18 C19 110.77(11) yes
P1 C18 C20 109.71(12) yes
C19 C18 C20 111.32(14) yes
P1 C18 H181 108.3 no
C19 C18 H181 108.1 no
C20 C18 H181 108.5 no
C18 C19 H191 109.3 no
C18 C19 H192 109.4 no
H191 C19 H192 109.6 no
C18 C19 H193 109.4 no
H191 C19 H193 109.6 no
H192 C19 H193 109.5 no
C18 C20 H201 110.2 no
C18 C20 H202 109.9 no
H201 C20 H202 109.2 no
C18 C20 H203 109.8 no
H201 C20 H203 109.0 no
H202 C20 H203 108.7 no
P2 C21 C22 109.66(11) yes
P2 C21 C23 111.46(12) yes
C22 C21 C23 110.57(15) yes
P2 C21 H211 108.0 no
C22 C21 H211 108.5 no
C23 C21 H211 108.5 no
C21 C22 H221 110.1 no
C21 C22 H222 110.1 no
H221 C22 H222 109.0 no
C21 C22 H223 109.8 no
H221 C22 H223 109.2 no
H222 C22 H223 108.7 no
C21 C23 H231 109.9 no
C21 C23 H232 110.3 no
H231 C23 H232 109.3 no
C21 C23 H233 109.6 no
H231 C23 H233 108.8 no
H232 C23 H233 109.0 no
P2 C24 C25 107.82(12) yes
P2 C24 C26 115.54(12) yes
C25 C24 C26 111.41(15) yes
P2 C24 H241 107.3 no
C25 C24 H241 107.3 no
C26 C24 H241 107.2 no
C24 C25 H251 110.3 no
C24 C25 H252 109.5 no
H251 C25 H252 109.1 no
C24 C25 H253 109.9 no
H251 C25 H253 109.3 no
H252 C25 H253 108.6 no
C24 C26 H261 109.5 no
C24 C26 H262 109.4 no
H261 C26 H262 109.4 no
C24 C26 H263 109.4 no
H261 C26 H263 109.6 no
H262 C26 H263 109.5 no
Si1 C27 H271 109.6 no
Si1 C27 H272 109.5 no
H271 C27 H272 109.5 no
Si1 C27 H273 109.3 no
H271 C27 H273 109.5 no
H272 C27 H273 109.5 no
Si1 C28 H281 109.7 no
Si1 C28 H282 109.1 no
H281 C28 H282 109.5 no
Si1 C28 H283 109.7 no
H281 C28 H283 109.4 no
H282 C28 H283 109.4 no
Si1 C29 H291 108.8 no
Si1 C29 H292 110.3 no
H291 C29 H292 110.0 no
Si1 C29 H293 108.1 no
H291 C29 H293 109.8 no
H292 C29 H293 110.0 no

loop_
_geom_bond_atom_site_label_1
_geom_bond_atom_site_label_2
_geom_bond_distance
_geom_bond_publ_flag
Rh1 P1 2.3081(4) yes
Rh1 P2 2.3056(4) yes
Rh1 N1 2.0642(13) yes
Rh1 Si1 2.2600(5) yes
Rh1 H1 1.50(2) no
P1 C1 1.8199(16) yes
P1 C15 1.8525(17) yes
P1 C18 1.8529(17) yes
P2 C13 1.8187(16) yes
P2 C21 1.8451(16) yes
P2 C24 1.8525(17) yes
N1 C6 1.406(2) yes
N1 C8 1.3912(19) yes
Si1 Cl1 2.1199(11) yes
Si1 Cl11 2.220(9) yes
Si1 Cl12 2.084(8) yes
Si1 C27 1.868(3) yes
Si1 C28 1.912(5) yes
Si1 C29 1.76(2) yes
C1 C2 1.397(2) yes
C1 C6 1.410(2) yes
C2 C3 1.393(2) yes
C2 H21 0.951 no
C3 C4 1.395(2) yes
C3 C7 1.509(2) yes
C4 C5 1.382(2) yes
C4 H41 0.949 no
C5 C6 1.408(2) yes
C5 H51 0.953 no
C7 H71 0.953 no
C7 H72 0.951 no
C7 H73 0.951 no
C8 C9 1.413(2) yes
C8 C13 1.416(2) yes
C9 C10 1.382(2) yes
C9 H91 0.955 no
C10 C11 1.396(2) yes
C10 H101 0.952 no
C11 C12 1.390(2) yes
C11 C14 1.507(2) yes
C12 C13 1.400(2) yes
C12 H121 0.953 no
C14 H141 0.954 no
C14 H142 0.953 no
C14 H143 0.955 no
C15 C16 1.531(3) yes
C15 C17 1.537(3) yes
C15 H151 0.950 no
C16 H161 0.950 no
C16 H162 0.951 no
C16 H163 0.950 no
C17 H171 0.955 no
C17 H172 0.949 no
C17 H173 0.954 no
C18 C19 1.532(2) yes
C18 C20 1.531(2) yes
C18 H181 0.953 no
C19 H191 0.949 no
C19 H192 0.950 no
C19 H193 0.950 no
C20 H201 0.950 no
C20 H202 0.953 no
C20 H203 0.956 no
C21 C22 1.527(2) yes
C21 C23 1.529(2) yes
C21 H211 0.958 no
C22 H221 0.950 no
C22 H222 0.956 no
C22 H223 0.953 no
C23 H231 0.952 no
C23 H232 0.950 no
C23 H233 0.956 no
C24 C25 1.528(3) yes
C24 C26 1.523(2) yes
C24 H241 0.950 no
C25 H251 0.948 no
C25 H252 0.957 no
C25 H253 0.954 no
C26 H261 0.950 no
C26 H262 0.950 no
C26 H263 0.949 no
C27 H271 0.950 no
C27 H272 0.950 no
C27 H273 0.950 no
C28 H281 0.950 no
C28 H282 0.950 no
C28 H283 0.950 no
C29 H291 0.948 no
C29 H292 0.946 no
C29 H293 0.948 no
